data_7216388
loop_
_publ_author_name
'Owczarek, Magdalena'
'Majerz, Irena'
'Jakubas, Ryszard'

_publ_section_title
;
 Weak hydrogen and dihydrogen bonds instead of strong N--H&#x22EF;O bonds
 of a tricyclic [1,2,4,5]-tetrazine derivative. Single-crystal X-ray
 diffraction, theoretical calculations and Hirshfeld surface analysis
;
_journal_issue 33
_journal_name_full CrystEngComm
_journal_page_first 7638
_journal_paper_doi 10.1039/C4CE00571F
_journal_volume 16
_journal_year 2014
_chemical_formula_moiety 'C8 H16 N4 O2, H2 O'
_chemical_formula_sum 'C8 H18 N4 O3'
_chemical_formula_weight 218.26
_chemical_name_systematic
; 
 ? 
;
_space_group_IT_number 15
_symmetry_space_group_name_Hall '-C 2yc'
_symmetry_space_group_name_H-M 'C 1 2/c 1'
_atom_sites_solution_hydrogens geom
_atom_sites_solution_primary direct
_atom_sites_solution_secondary difmap
_audit_creation_method SHELXL-97
_cell_angle_alpha 90.00
_cell_angle_beta 115.56(3)
_cell_angle_gamma 90.00
_cell_formula_units_Z 4
_cell_length_a 19.088(5)
_cell_length_b 4.672(3)
_cell_length_c 12.691(5)
_cell_measurement_temperature 100(2)
_cell_volume 1021.0(9)
_computing_cell_refinement
;
CrysAlis RED, Oxford Diffraction Ltd.,
Version 1.171.33.66 (release 28-04-2010 CrysAlis171 .NET)
(compiled Apr 28 2010,14:27:37)
;
_computing_data_collection
;
CrysAlis CCD, Oxford Diffraction Ltd.,
Version 1.171.33.66 (release 28-04-2010 CrysAlis171 .NET)
(compiled Apr 28 2010,14:27:37)
;
_computing_data_reduction
;
CrysAlis RED, Oxford Diffraction Ltd.,
Version 1.171.33.66 (release 28-04-2010 CrysAlis171 .NET)
(compiled Apr 28 2010,14:27:37)
;
_computing_structure_refinement 'SHELXL-97 (Sheldrick, 1997)'
_computing_structure_solution 'SHELXS-97 (Sheldrick, 1990)'
_diffrn_ambient_temperature 100(2)
_diffrn_detector_area_resol_mean 8.3359
_diffrn_measured_fraction_theta_full 0.999
_diffrn_measured_fraction_theta_max 0.933
_diffrn_measurement_device_type 'Xcalibur, Sapphire2, large Be window'
_diffrn_radiation_monochromator graphite
_diffrn_radiation_source 'fine-focus sealed tube'
_diffrn_radiation_type MoK\a
_diffrn_radiation_wavelength 0.71073
_diffrn_reflns_av_R_equivalents 0.0206
_diffrn_reflns_av_unetI/netI 0.0161
_diffrn_reflns_limit_h_max 29
_diffrn_reflns_limit_h_min -31
_diffrn_reflns_limit_k_max 6
_diffrn_reflns_limit_k_min -7
_diffrn_reflns_limit_l_max 21
_diffrn_reflns_limit_l_min -20
_diffrn_reflns_number 8486
_diffrn_reflns_theta_full 25.00
_diffrn_reflns_theta_max 36.70
_diffrn_reflns_theta_min 3.32
_exptl_absorpt_coefficient_mu 0.109
_exptl_absorpt_correction_type none
_exptl_crystal_colour colorless
_exptl_crystal_density_diffrn 1.420
_exptl_crystal_density_method 'not measured'
_exptl_crystal_description block
_exptl_crystal_F_000 472
_exptl_crystal_size_max 0.60
_exptl_crystal_size_mid 0.25
_exptl_crystal_size_min 0.24
_refine_diff_density_max 0.497
_refine_diff_density_min -0.262
_refine_diff_density_rms 0.070
_refine_ls_extinction_method none
_refine_ls_goodness_of_fit_ref 1.068
_refine_ls_hydrogen_treatment constr
_refine_ls_matrix_type full
_refine_ls_number_parameters 69
_refine_ls_number_reflns 2375
_refine_ls_number_restraints 0
_refine_ls_restrained_S_all 1.068
_refine_ls_R_factor_all 0.0432
_refine_ls_R_factor_gt 0.0372
_refine_ls_shift/su_max 0.001
_refine_ls_shift/su_mean 0.000
_refine_ls_structure_factor_coef Fsqd
_refine_ls_weighting_details 'calc w=1/[\s^2^(Fo^2^)+(0.0707P)^2^+0.1903P] where P=(Fo^2^+2Fc^2^)/3'
_refine_ls_weighting_scheme calc
_refine_ls_wR_factor_gt 0.1083
_refine_ls_wR_factor_ref 0.1116
_reflns_number_gt 1970
_reflns_number_total 2375
_reflns_threshold_expression >2sigma(I)
_cod_data_source_file c4ce00571f2.cif
_cod_data_source_block owczq
_cod_depositor_comments 'Adding full bibliography for 7216388--7216389.cif.'
_cod_original_cell_volume 1021.0(8)
_cod_original_sg_symbol_H-M 'C 2/c'
_cod_database_code 7216388

loop_
_symmetry_equiv_pos_as_xyz
'x, y, z'
'-x, y, -z+1/2'
'x+1/2, y+1/2, z'
'-x+1/2, y+1/2, -z+1/2'
'-x, -y, -z'
'x, -y, z-1/2'
'-x+1/2, -y+1/2, -z'
'x+1/2, -y+1/2, z-1/2'

loop_
_atom_site_label
_atom_site_type_symbol
_atom_site_fract_x
_atom_site_fract_y
_atom_site_fract_z
_atom_site_U_iso_or_equiv
_atom_site_adp_type
_atom_site_occupancy
_atom_site_symmetry_multiplicity
_atom_site_calc_flag
_atom_site_refinement_flags
N1 N 0.43122(3) 0.90282(10) 0.50012(4) 0.01041(10) Uani 1 1 d .
C3 C 0.43498(3) 1.16886(12) 0.44064(5) 0.01039(11) Uani 1 1 d .
H3A H 0.4473 1.3327 0.4965 0.012 Uiso 1 1 calc R
N2 N 0.50482(3) 0.85457(11) 0.60046(4) 0.01100(10) Uani 1 1 d .
O1 O 0.29667(3) 1.23776(10) 0.37639(4) 0.01619(11) Uani 1 1 d .
C2 C 0.36976(3) 0.92270(13) 0.53955(5) 0.01358(11) Uani 1 1 d .
H2A H 0.3811 1.0806 0.5966 0.016 Uiso 1 1 calc R
H2B H 0.3667 0.7420 0.5781 0.016 Uiso 1 1 calc R
C4 C 0.35642(3) 1.21977(13) 0.33776(5) 0.01420(12) Uani 1 1 d .
H4A H 0.3581 1.3998 0.2978 0.017 Uiso 1 1 calc R
H4B H 0.3449 1.0610 0.2810 0.017 Uiso 1 1 calc R
C1 C 0.29335(3) 0.97818(13) 0.43404(6) 0.01562(12) Uani 1 1 d .
H1A H 0.2815 0.8160 0.3788 0.019 Uiso 1 1 calc R
H1B H 0.2511 0.9917 0.4593 0.019 Uiso 1 1 calc R
O1W O 0.5000 0.39736(14) 0.7500 0.01891(14) Uani 1 2 d S
HN2 H 0.5157 1.0094 0.6486 0.023 Uiso 1 1 d R
H1W H 0.5021 0.5142 0.6994 0.028 Uiso 1 1 d R

loop_
_atom_site_aniso_label
_atom_site_aniso_U_11
_atom_site_aniso_U_22
_atom_site_aniso_U_33
_atom_site_aniso_U_23
_atom_site_aniso_U_13
_atom_site_aniso_U_12
N1 0.0093(2) 0.0105(2) 0.01110(19) 0.00131(15) 0.00410(14) -0.00050(14)
C3 0.0106(2) 0.0096(2) 0.0109(2) 0.00090(16) 0.00461(16) -0.00017(15)
N2 0.0105(2) 0.0123(2) 0.01007(19) 0.00101(15) 0.00434(14) 0.00022(14)
O1 0.0122(2) 0.0149(2) 0.0217(2) 0.00346(15) 0.00760(16) 0.00217(14)
C2 0.0122(2) 0.0145(2) 0.0158(2) 0.00100(18) 0.00771(18) -0.00114(17)
C4 0.0115(2) 0.0161(3) 0.0138(2) 0.00246(18) 0.00426(17) 0.00140(17)
C1 0.0112(2) 0.0143(2) 0.0211(3) 0.0010(2) 0.00671(19) -0.00092(17)
O1W 0.0319(4) 0.0114(3) 0.0154(3) 0.000 0.0120(2) 0.000

loop_
_atom_type_symbol
_atom_type_description
_atom_type_scat_dispersion_real
_atom_type_scat_dispersion_imag
_atom_type_scat_source
C C 0.0033 0.0016 'International Tables Vol C Tables 4.2.6.8 and 6.1.1.4'
H H 0.0000 0.0000 'International Tables Vol C Tables 4.2.6.8 and 6.1.1.4'
N N 0.0061 0.0033 'International Tables Vol C Tables 4.2.6.8 and 6.1.1.4'
O O 0.0106 0.0060 'International Tables Vol C Tables 4.2.6.8 and 6.1.1.4'

loop_
_geom_angle_atom_site_label_1
_geom_angle_atom_site_label_2
_geom_angle_atom_site_label_3
_geom_angle
_geom_angle_site_symmetry_1
_geom_angle_site_symmetry_3
N2 N1 C2 109.00(5) . .
N2 N1 C3 109.78(4) . .
C2 N1 C3 110.21(5) . .
N2 C3 N1 109.93(5) 5_676 .
N2 C3 C4 109.98(5) 5_676 .
N1 C3 C4 108.88(5) . .
N2 C3 H3A 109.3 5_676 .
N1 C3 H3A 109.3 . .
C4 C3 H3A 109.3 . .
N1 N2 C3 108.20(5) . 5_676
N1 N2 HN2 108.7 . .
C3 N2 HN2 108.2 5_676 .
C4 O1 C1 110.14(5) . .
N1 C2 C1 108.44(5) . .
N1 C2 H2A 110.0 . .
C1 C2 H2A 110.0 . .
N1 C2 H2B 110.0 . .
C1 C2 H2B 110.0 . .
H2A C2 H2B 108.4 . .
O1 C4 C3 110.63(5) . .
O1 C4 H4A 109.5 . .
C3 C4 H4A 109.5 . .
O1 C4 H4B 109.5 . .
C3 C4 H4B 109.5 . .
H4A C4 H4B 108.1 . .
O1 C1 C2 110.98(5) . .
O1 C1 H1A 109.4 . .
C2 C1 H1A 109.4 . .
O1 C1 H1B 109.4 . .
C2 C1 H1B 109.4 . .
H1A C1 H1B 108.0 . .

loop_
_geom_bond_atom_site_label_1
_geom_bond_atom_site_label_2
_geom_bond_distance
_geom_bond_site_symmetry_2
N1 N2 1.4500(9) .
N1 C2 1.4635(8) .
N1 C3 1.4720(10) .
C3 N2 1.4565(8) 5_676
C3 C4 1.5234(11) .
C3 H3A 1.0000 .
N2 C3 1.4565(8) 5_676
N2 HN2 0.9112 .
O1 C4 1.4251(8) .
O1 C1 1.4318(10) .
C2 C1 1.5173(11) .
C2 H2A 0.9900 .
C2 H2B 0.9900 .
C4 H4A 0.9900 .
C4 H4B 0.9900 .
C1 H1A 0.9900 .
C1 H1B 0.9900 .
O1W H1W 0.8565 .

loop_
_geom_hbond_atom_site_label_D
_geom_hbond_atom_site_label_H
_geom_hbond_atom_site_label_A
_geom_hbond_distance_DH
_geom_hbond_distance_HA
_geom_hbond_distance_DA
_geom_hbond_angle_DHA
_geom_hbond_site_symmetry_A
N2 HN2 O1W 0.91 2.32 3.1924(15) 161.3 1_565
O1W H1W N2 0.86 2.04 2.8851(13) 168.4 .
